data_2103720
loop_
_publ_author_name
'Bertolasi, Valerio'
'Gilli, Paola'
'Ferretti, Valeria'
'Gilli, Gastone'

_publ_section_title
;
 General rules for the packing of hydrogen-bonded crystals as derived
 from the analysis of squaric acid anions: aminoaromatic nitrogen base
 co-crystals
;
_journal_issue 4
_journal_name_full 'Acta Crystallographica Section B'
_journal_page_first 591
_journal_page_last 598
_journal_paper_doi 10.1107/S010876810100814X
_journal_volume 57
_journal_year 2001
_chemical_formula_moiety 'C5 H7 N2, C4 H O4'
_chemical_formula_sum 'C9 H8 N2 O4'
_chemical_formula_weight 208.17
_chemical_name_systematic
;
4-aminopyridinium . hydrogen squarate, 1:1
;
_space_group_IT_number 14
_symmetry_cell_setting monoclinic
_symmetry_space_group_name_Hall '-P 2ybc'
_symmetry_space_group_name_H-M 'P 1 21/c 1'
_audit_creation_method SHELXL-97
_cell_angle_alpha 90.00
_cell_angle_beta 97.95(2)
_cell_angle_gamma 90.00
_cell_formula_units_Z 4
_cell_length_a 10.283(3)
_cell_length_b 7.0680(10)
_cell_length_c 12.642(2)
_cell_measurement_reflns_used 25
_cell_measurement_temperature 296(2)
_cell_measurement_theta_max 13
_cell_measurement_theta_min 9
_cell_volume 910.0(3)
_computing_cell_refinement 'CAD4 (Enraf-Nonius, 1984)'
_computing_data_collection 'CAD4 (Enraf-Nonius, 1984)'
_computing_data_reduction 'MolEN (Fair, 1990; Enraf-Nonius, 1990)'
_computing_molecular_graphics 'ORTEPII (Johnson, 1976)'
_computing_publication_material
;
PARST (Nardelli, 1983, 1995); SHELXL-97 (Sheldrick, 1997)
;
_computing_structure_refinement 'SHELXL-97 (Sheldrick, 1997)'
_computing_structure_solution 'SIR92 (Altomare et al., 1994)'
_diffrn_ambient_temperature 296(2)
_diffrn_measured_fraction_theta_full 1.000
_diffrn_measured_fraction_theta_max 1.000
_diffrn_measurement_device_type 'Enraf Nonius CAD-4'
_diffrn_measurement_method \w/2\q
_diffrn_radiation_monochromator graphite
_diffrn_radiation_source 'fine-focus sealed tube'
_diffrn_radiation_type MoK\a
_diffrn_radiation_wavelength .71073
_diffrn_reflns_av_R_equivalents .030
_diffrn_reflns_av_sigmaI/netI .0160
_diffrn_reflns_limit_h_max 14
_diffrn_reflns_limit_h_min 0
_diffrn_reflns_limit_k_max 9
_diffrn_reflns_limit_k_min 0
_diffrn_reflns_limit_l_max 17
_diffrn_reflns_limit_l_min -17
_diffrn_reflns_number 2995
_diffrn_reflns_theta_full 29.94
_diffrn_reflns_theta_max 30
_diffrn_reflns_theta_min 2.00
_diffrn_standards_decay_% 0
_diffrn_standards_interval_time 120
_diffrn_standards_number 3
_exptl_absorpt_coefficient_mu .122
_exptl_absorpt_correction_type none
_exptl_crystal_colour colourless
_exptl_crystal_density_diffrn 1.519
_exptl_crystal_density_method 'not measured'
_exptl_crystal_description irregular
_exptl_crystal_F_000 432
_exptl_crystal_size_max .60
_exptl_crystal_size_mid .36
_exptl_crystal_size_min .28
_refine_diff_density_max .367
_refine_diff_density_min -.175
_refine_ls_extinction_coef .036(5)
_refine_ls_extinction_method SHELXL
_refine_ls_goodness_of_fit_ref 1.072
_refine_ls_hydrogen_treatment refall
_refine_ls_matrix_type full
_refine_ls_number_parameters 169
_refine_ls_number_reflns 2647
_refine_ls_number_restraints 0
_refine_ls_restrained_S_all 1.072
_refine_ls_R_factor_all .0468
_refine_ls_R_factor_gt .0379
_refine_ls_shift/su_max .006
_refine_ls_shift/su_mean .001
_refine_ls_structure_factor_coef Fsqd
_refine_ls_weighting_details 'calc w=1/[\s^2^(Fo^2^)+(0.0708P)^2^+0.1027P] where P=(Fo^2^+2Fc^2^)/3'
_refine_ls_weighting_scheme calc
_refine_ls_wR_factor_ref .1186
_reflns_number_gt 2216
_reflns_number_total 2647
_reflns_threshold_expression I>2sigma(I)
_cod_data_source_file na0121.cif
_cod_data_source_block 3
_cod_original_sg_symbol_H-M 'P 21/c'
_cod_database_code 2103720
_cod_database_fobs_code 2103720

loop_
_symmetry_equiv_pos_as_xyz
'x, y, z'
'-x, y+1/2, -z+1/2'
'-x, -y, -z'
'x, -y-1/2, z-1/2'

loop_
_atom_site_label
_atom_site_fract_x
_atom_site_fract_y
_atom_site_fract_z
_atom_site_U_iso_or_equiv
_atom_site_adp_type
_atom_site_calc_flag
_atom_site_occupancy
_atom_site_type_symbol
O1 .59845(7) -.05577(15) .66338(6) .0457(2) Uani d 1 O
O2 .32737(7) .08695(14) .51635(6) .0411(2) Uani d 1 O
O3 .17947(8) .08436(15) .72209(7) .0487(2) Uani d 1 O
O4 .45477(7) -.04539(15) .86903(6) .0470(2) Uani d 1 O
C1 .47841(9) -.01276(15) .67796(7) .0317(2) Uani d 1 C
C2 .36216(9) .04806(14) .61246(7) .0305(2) Uani d 1 C
C3 .29231(9) .04972(15) .70747(8) .0331(2) Uani d 1 C
C4 .41782(9) -.01104(16) .77413(8) .0330(2) Uani d 1 C
N1 .26876(9) -.10913(16) 1.00550(9) .0448(2) Uani d 1 N
N2 -.08527(9) -.25390(15) 1.09656(9) .0414(2) Uani d 1 N
C5 .03098(9) -.20861(14) 1.06762(8) .0309(2) Uani d 1 C
C6 .12367(10) -.09898(16) 1.13391(9) .0377(2) Uani d 1 C
C7 .23972(11) -.05149(18) 1.10030(11) .0434(3) Uani d 1 C
C8 .18319(12) -.21439(18) .94043(10) .0436(3) Uani d 1 C
C9 .06520(10) -.26650(16) .96836(9) .0369(2) Uani d 1 C
H1 .6106(17) -.065(3) .5917(16) .069(5) Uiso d 1 H
H6 .1019(15) -.057(2) 1.1991(14) .054(4) Uiso d 1 H
H7 .3085(16) .020(3) 1.1445(14) .062(5) Uiso d 1 H
H8 .2160(16) -.250(2) .8718(13) .059(4) Uiso d 1 H
H9 .0049(14) -.338(2) .9199(13) .051(4) Uiso d 1 H
H10 .3468(19) -.067(3) .9859(17) .078(6) Uiso d 1 H
H21 -.1436(16) -.310(3) 1.0539(14) .057(4) Uiso d 1 H
H22 -.1125(16) -.204(3) 1.1571(15) .062(5) Uiso d 1 H

loop_
_atom_site_aniso_label
_atom_site_aniso_U_11
_atom_site_aniso_U_22
_atom_site_aniso_U_33
_atom_site_aniso_U_12
_atom_site_aniso_U_13
_atom_site_aniso_U_23
O1 .0282(4) .0817(7) .0279(4) .0133(4) .0059(3) .0032(4)
O2 .0313(4) .0661(5) .0259(3) .0103(3) .0046(3) .0008(3)
O3 .0286(4) .0805(7) .0386(4) .0083(4) .0099(3) -.0029(4)
O4 .0349(4) .0798(7) .0270(4) .0030(4) .0068(3) .0080(4)
C1 .0269(4) .0428(5) .0260(4) .0016(4) .0053(3) -.0003(4)
C2 .0261(4) .0390(5) .0267(4) .0014(3) .0049(3) -.0033(3)
C3 .0279(4) .0437(5) .0283(4) .0007(3) .0059(3) -.0027(4)
C4 .0273(4) .0452(5) .0274(4) -.0004(4) .0071(3) .0001(4)
N1 .0301(4) .0497(6) .0563(6) .0016(4) .0122(4) .0107(5)
N2 .0312(4) .0495(5) .0450(5) -.0045(4) .0110(4) -.0064(4)
C5 .0273(4) .0328(5) .0327(4) .0024(3) .0044(3) .0014(3)
C6 .0362(5) .0435(5) .0322(5) -.0013(4) .0007(4) -.0015(4)
C7 .0315(5) .0454(6) .0501(6) -.0036(4) -.0055(4) .0050(5)
C8 .0436(6) .0476(6) .0423(6) .0066(5) .0160(4) .0026(5)
C9 .0363(5) .0399(5) .0349(5) .0018(4) .0062(4) -.0043(4)

loop_
_atom_type_symbol
_atom_type_description
_atom_type_scat_dispersion_real
_atom_type_scat_dispersion_imag
_atom_type_scat_source
O O .0106 .0060 'International Tables Vol C Tables 4.2.6.8 and 6.1.1.4'
C C .0033 .0016 'International Tables Vol C Tables 4.2.6.8 and 6.1.1.4'
N N .0061 .0033 'International Tables Vol C Tables 4.2.6.8 and 6.1.1.4'
H H .0000 .0000 'International Tables Vol C Tables 4.2.6.8 and 6.1.1.4'

loop_
_geom_angle_atom_site_label_1
_geom_angle_atom_site_label_2
_geom_angle_atom_site_label_3
_geom_angle
C1 O1 H1 114.2(11)
O1 C1 C2 136.12(9)
O1 C1 C4 130.33(9)
C2 C1 C4 93.55(8)
O2 C2 C1 137.48(9)
O2 C2 C3 132.91(9)
C1 C2 C3 89.60(8)
O3 C3 C2 134.37(9)
O3 C3 C4 136.93(9)
C2 C3 C4 88.70(7)
O4 C4 C1 135.17(9)
O4 C4 C3 136.70(9)
C1 C4 C3 88.13(8)
C7 N1 C8 120.58(10)
C7 N1 H10 116.9(13)
C8 N1 H10 122.4(13)
C5 N2 H21 121.3(11)
C5 N2 H22 121.4(11)
H21 N2 H22 116.1(15)
N2 C5 C9 121.12(10)
N2 C5 C6 121.70(10)
C9 C5 C6 117.18(9)
C7 C6 C5 119.93(10)
C7 C6 H6 121.7(10)
C5 C6 H6 118.3(10)
N1 C7 C6 121.18(11)
N1 C7 H7 115.8(10)
C6 C7 H7 122.9(10)
N1 C8 C9 121.54(11)
N1 C8 H8 113.4(10)
C9 C8 H8 125.0(10)
C8 C9 C5 119.59(11)
C8 C9 H9 120.0(9)
C5 C9 H9 120.3(9)

loop_
_geom_bond_atom_site_label_1
_geom_bond_atom_site_label_2
_geom_bond_distance
O1 C1 1.3088(12)
O1 H1 .934(19)
O2 C2 1.2489(12)
O3 C3 1.2246(12)
O4 C4 1.2315(13)
C1 C2 1.4232(13)
C1 C4 1.4407(13)
C2 C3 1.4823(13)
C3 C4 1.5032(14)
N1 C7 1.3380(18)
N1 C8 1.3433(18)
N1 H10 .92(2)
N2 C5 1.3365(13)
N2 H21 .847(18)
N2 H22 .922(18)
C5 C9 1.4100(14)
C5 C6 1.4107(15)
C6 C7 1.3629(16)
C6 H6 .932(16)
C7 H7 .980(18)
C8 C9 1.3605(15)
C8 H8 1.006(15)
C9 H9 .955(16)

loop_
_cod_related_entry_id
_cod_related_entry_database
_cod_related_entry_code
1 ChemSpider 30654503
